data_2200153
loop_
_publ_author_name
'Scammells, Peter J.'
'Tranberg, C. Elisabet'
'Tiekink, Edward R. T. '

_publ_section_title 6,7-Dimethyl-5-phenyl-1<i>H</i>-thieno[2,3-<i>e</i>][1,4]diazepin-2(3<i>H</i>)-one
_journal_issue 4
_journal_name_full 'Acta Crystallographica Section E'
_journal_page_first o344
_journal_page_last o345
_journal_paper_doi 10.1107/S1600536801004585
_journal_volume 57
_journal_year 2001
_chemical_formula_iupac 'C15 H14 N2 O S'
_chemical_formula_moiety 'C15 H14 N2 O S'
_chemical_formula_sum 'C15 H14 N2 O S'
_chemical_formula_weight 270.34
_chemical_name_systematic
;
 ?
;
_space_group_IT_number 61
_symmetry_cell_setting orthorhombic
_symmetry_space_group_name_Hall '-P 2ac 2ab'
_symmetry_space_group_name_H-M 'P b c a'
_cell_angle_alpha 90
_cell_angle_beta 90
_cell_angle_gamma 90
_cell_formula_units_Z 8
_cell_length_a 34.115(6)
_cell_length_b 10.4377(17)
_cell_length_c 7.484(3)
_cell_measurement_reflns_used 24
_cell_measurement_temperature 173(2)
_cell_measurement_theta_max 10.3
_cell_measurement_theta_min 7.4
_cell_volume 2664.9(12)
_computing_data_collection
;
MSC/AFC Diffractometer Control Software
(Molecular Structure Corporation, 1996)
;
_computing_data_reduction 'TEXSAN (Molecular Structure Corporation, 1997)'
_computing_molecular_graphics 'ORTEPII (Johnson, 1976)'
_computing_publication_material SHELXL97
_computing_structure_refinement 'SHELXL97 (Sheldrick, 1997)'
_computing_structure_solution 'SIR97 (Altomare et al., 1997)'
_diffrn_ambient_temperature 173(2)
_diffrn_measured_fraction_theta_full .999
_diffrn_measured_fraction_theta_max .999
_diffrn_measurement_device_type 'Rigaku AFC-7R'
_diffrn_measurement_method \w
_diffrn_radiation_monochromator graphite
_diffrn_radiation_source 'rotating anode'
_diffrn_radiation_type MoK\a
_diffrn_radiation_wavelength .7107
_diffrn_reflns_av_R_equivalents .030
_diffrn_reflns_av_sigmaI/netI .044
_diffrn_reflns_limit_h_max 44
_diffrn_reflns_limit_h_min 0
_diffrn_reflns_limit_k_max 10
_diffrn_reflns_limit_k_min -13
_diffrn_reflns_limit_l_max 9
_diffrn_reflns_limit_l_min -8
_diffrn_reflns_number 5860
_diffrn_reflns_theta_full 27.50
_diffrn_reflns_theta_max 27.50
_diffrn_reflns_theta_min 3.08
_diffrn_standards_decay_% .64
_diffrn_standards_interval_count 400
_diffrn_standards_number 3
_exptl_absorpt_coefficient_mu .236
_exptl_absorpt_correction_type none
_exptl_crystal_colour colourless
_exptl_crystal_density_diffrn 1.348
_exptl_crystal_density_method 'not measured'
_exptl_crystal_description block
_exptl_crystal_F_000 1136
_exptl_crystal_size_max .50
_exptl_crystal_size_mid .31
_exptl_crystal_size_min .18
_refine_diff_density_max .40
_refine_diff_density_min -.25
_refine_ls_extinction_method none
_refine_ls_goodness_of_fit_ref 1.024
_refine_ls_hydrogen_treatment constr
_refine_ls_matrix_type full
_refine_ls_number_parameters 173
_refine_ls_number_reflns 3057
_refine_ls_number_restraints 0
_refine_ls_restrained_S_all 1.024
_refine_ls_R_factor_all .080
_refine_ls_R_factor_gt .045
_refine_ls_shift/su_max .002
_refine_ls_shift/su_mean .000
_refine_ls_structure_factor_coef Fsqd
_refine_ls_weighting_details 'calc w = 1/[\s^2^(Fo^2^)+(0.1000P)^2^] where P = (Fo^2^+2Fc^2^)/3'
_refine_ls_weighting_scheme calc
_refine_ls_wR_factor_ref .152
_reflns_number_gt 2084
_reflns_number_total 3057
_reflns_threshold_expression I>2\s(I)
_cod_data_source_file ci6018.cif
_cod_data_source_block I
_cod_original_cell_volume 2664.7(13)
_cod_database_code 2200153
_cod_database_fobs_code 2200153

loop_
_symmetry_equiv_pos_as_xyz
'x, y, z'
'x+1/2, -y+1/2, -z'
'-x, y+1/2, -z+1/2'
'-x+1/2, -y, z+1/2'
'-x, -y, -z'
'-x-1/2, y-1/2, z'
'x, -y-1/2, z-1/2'
'x-1/2, y, -z-1/2'

loop_
_atom_site_label
_atom_site_fract_x
_atom_site_fract_y
_atom_site_fract_z
_atom_site_U_iso_or_equiv
_atom_site_adp_type
_atom_site_calc_flag
_atom_site_refinement_flags
_atom_site_occupancy
_atom_site_disorder_assembly
_atom_site_disorder_group
_atom_site_type_symbol
S8 .955883(15) -.08457(5) .50528(7) .02942(18) Uani d . 1 . . S
O2 .98056(5) .15129(16) -.0480(2) .0359(4) Uani d . 1 . . O
N1 .96128(5) .01871(17) .1742(2) .0279(4) Uani d . 1 . . N
H1 .9790 -.0383 .1423 .084(3) Uiso calc R 1 . . H
N4 .88856(5) .16611(18) .0892(2) .0290(4) Uani d . 1 . . N
C2 .95891(6) .1303(2) .0795(3) .0280(5) Uani d . 1 . . C
C3 .92695(6) .2212(2) .1387(3) .0293(5) Uani d . 1 . . C
H3a .9283 .2338 .2697 .084(3) Uiso calc R 1 . . H
H3b .9304 .3054 .0801 .084(3) Uiso calc R 1 . . H
C8a .93706(6) -.0093(2) .3191(3) .0254(4) Uani d . 1 . . C
C5a .89758(6) .01687(19) .3362(3) .0260(4) Uani d . 1 . . C
C5 .87560(6) .0755(2) .1876(3) .0279(5) Uani d . 1 . . C
C6' .84207(7) .0070(3) .5753(4) .0418(6) Uani d . 1 . . C
H6a .8269 .0477 .4795 .084(3) Uiso calc R 1 . . H
H6b .8437 .0653 .6777 .084(3) Uiso calc R 1 . . H
H6c .8291 -.0725 .6119 .084(3) Uiso calc R 1 . . H
C6 .88275(6) -.0227(2) .5089(3) .0284(5) Uani d . 1 . . C
C7 .91090(7) -.0793(2) .6114(3) .0293(5) Uani d . 1 . . C
C7' .90801(8) -.1298(3) .7991(3) .0422(6) Uani d . 1 . . C
H7a .9334 -.1654 .8353 .084(3) Uiso calc R 1 . . H
H7b .8880 -.1970 .8042 .084(3) Uiso calc R 1 . . H
H7c .9008 -.0599 .8801 .084(3) Uiso calc R 1 . . H
C51 .83687(6) .0197(2) .1352(3) .0313(5) Uani d . 1 . . C
C52 .82830(7) -.1093(2) .1632(4) .0411(6) Uani d . 1 . . C
H52 .8464 -.1618 .2256 .084(3) Uiso calc R 1 . . H
C53 .79324(7) -.1622(3) .1004(4) .0499(7) Uani d . 1 . . C
H53 .7877 -.2503 .1198 .084(3) Uiso calc R 1 . . H
C54 .76674(7) -.0859(3) .0099(4) .0521(8) Uani d . 1 . . C
H54 .7430 -.1218 -.0338 .084(3) Uiso calc R 1 . . H
C55 .77466(7) .0421(3) -.0170(4) .0497(7) Uani d . 1 . . C
H55 .7562 .0943 -.0784 .084(3) Uiso calc R 1 . . H
C56 .80937(7) .0953(3) .0451(3) .0403(6) Uani d . 1 . . C
H56 .8145 .1837 .0264 .084(3) Uiso calc R 1 . . H

loop_
_atom_site_aniso_label
_atom_site_aniso_U_11
_atom_site_aniso_U_22
_atom_site_aniso_U_33
_atom_site_aniso_U_12
_atom_site_aniso_U_13
_atom_site_aniso_U_23
S8 .0274(3) .0309(3) .0300(3) .0002(2) -.0057(2) .0043(2)
O2 .0311(9) .0408(9) .0357(8) .0024(7) .0054(7) .0082(7)
N1 .0240(8) .0309(10) .0288(9) .0015(7) .0010(7) .0015(7)
N4 .0264(9) .0321(9) .0285(9) .0079(7) -.0015(7) -.0015(8)
C2 .0249(10) .0310(11) .0281(11) -.0032(8) -.0045(8) .0016(9)
C3 .0313(10) .0293(11) .0272(10) .0010(8) -.0013(9) .0007(9)
C8a .0253(10) .0267(10) .0242(10) .0008(8) -.0029(8) -.0002(8)
C5a .0235(10) .0267(10) .0278(11) .0004(8) -.0020(8) -.0023(8)
C5 .0240(10) .0313(11) .0282(10) .0054(8) -.0011(8) -.0048(9)
C6' .0337(13) .0490(15) .0428(14) .0034(11) .0132(11) .0033(11)
C6 .0274(10) .0279(11) .0301(11) -.0021(8) .0017(9) -.0022(9)
C7 .0329(11) .0273(11) .0276(10) -.0027(8) -.0008(9) -.0009(9)
C7' .0529(15) .0424(14) .0314(12) -.0053(11) -.0006(11) .0053(11)
C51 .0230(10) .0409(13) .0300(11) .0059(9) -.0024(9) -.0060(10)
C52 .0270(11) .0450(14) .0514(15) .0018(10) -.0066(11) -.0059(12)
C53 .0313(13) .0495(15) .0689(19) -.0031(11) -.0019(13) -.0134(14)
C54 .0241(11) .073(2) .0591(18) -.0003(12) -.0074(11) -.0219(16)
C55 .0277(12) .0731(19) .0483(16) .0124(12) -.0074(11) -.0052(15)
C56 .0296(12) .0479(15) .0433(13) .0099(10) -.0061(10) -.0046(11)

loop_
_atom_type_symbol
_atom_type_description
_atom_type_scat_dispersion_real
_atom_type_scat_dispersion_imag
_atom_type_scat_source
C C .0033 .0016 'International Tables Vol C Tables 4.2.6.8 and 6.1.1.4'
H H .0000 .0000 'International Tables Vol C Tables 4.2.6.8 and 6.1.1.4'
N N .0061 .0033 'International Tables Vol C Tables 4.2.6.8 and 6.1.1.4'
O O .0106 .0060 'International Tables Vol C Tables 4.2.6.8 and 6.1.1.4'
S S .1246 .1234 'International Tables Vol C Tables 4.2.6.8 and 6.1.1.4'

loop_
_geom_angle_atom_site_label_1
_geom_angle_atom_site_label_2
_geom_angle_atom_site_label_3
_geom_angle
C8a S8 C7 91.50(11)
C2 N1 C8a 123.19(18)
C5 N4 C3 116.76(17)
O2 C2 N1 121.4(2)
O2 C2 C3 123.4(2)
N1 C2 C3 115.20(18)
N4 C3 C2 108.75(17)
C5a C8a N1 127.48(19)
C5a C8a S8 112.28(16)
N1 C8a S8 120.23(15)
C8a C5a C6 111.51(19)
C8a C5a C5 120.59(19)
C6 C5a C5 127.88(19)
N4 C5 C5a 124.46(19)
N4 C5 C51 116.26(19)
C5a C5 C51 119.06(18)
C7 C6 C5a 112.32(19)
C7 C6 C6' 123.6(2)
C5a C6 C6' 123.9(2)
C6 C7 C7' 129.1(2)
C6 C7 S8 112.36(17)
C7' C7 S8 118.45(18)
C52 C51 C56 118.4(2)
C52 C51 C5 121.44(19)
C56 C51 C5 120.0(2)
C51 C52 C53 120.7(2)
C54 C53 C52 119.8(3)
C55 C54 C53 120.1(2)
C54 C55 C56 120.4(3)
C51 C56 C55 120.6(3)

loop_
_geom_bond_atom_site_label_1
_geom_bond_atom_site_label_2
_geom_bond_site_symmetry_2
_geom_bond_distance
_geom_bond_publ_flag
S8 C8a . 1.723(2) ?
S8 C7 . 1.729(2) ?
O2 C2 . 1.227(3) ?
N1 C2 . 1.365(3) ?
N1 C8a . 1.394(3) ?
N4 C5 . 1.278(3) ?
N4 C3 . 1.477(3) ?
C2 C3 . 1.512(3) ?
C8a C5a . 1.380(3) ?
C5a C6 . 1.448(3) ?
C5a C5 . 1.474(3) ?
C5 C51 . 1.496(3) ?
C6' C6 . 1.506(3) ?
C6 C7 . 1.364(3) ?
C7 C7' . 1.503(3) ?
C51 C52 . 1.394(3) ?
C51 C56 . 1.398(3) ?
C52 C53 . 1.399(3) ?
C53 C54 . 1.382(4) ?
C54 C55 . 1.378(5) ?
C55 C56 . 1.388(4) ?

loop_
_cod_related_entry_id
_cod_related_entry_database
_cod_related_entry_code
1 ChemSpider 21132947
